data_1558967
loop_
_publ_author_name
'He, Chuan'
'Yang, Wu'
'Li, Yingzi'
'Zhu, Jiefeng'
'Liu, Wentan'
'Ke, Jie'

_publ_section_title
;
 Lewis Acid-Assisted Ir(III) Reductive Elimination Enables Construction of
 Seven-Membered-Ring Sulfoxides
;
_journal_name_full 'Chemical Science'
_journal_paper_doi 10.1039/D0SC04180G
_journal_year 2020
_chemical_formula_moiety 'C24 H28 Cl Ir O S'
_chemical_formula_sum 'C24 H28 Cl Ir O S'
_chemical_formula_weight 592.17
_space_group_crystal_system monoclinic
_space_group_IT_number 14
_space_group_name_Hall '-P 2ybc'
_space_group_name_H-M_alt 'P 1 21/c 1'
_atom_sites_solution_hydrogens geom
_atom_sites_solution_primary dual
_audit_creation_date 2019-04-01
_audit_creation_method
;
Olex2 1.2
(compiled 2018.05.29 svn.r3508 for OlexSys, GUI svn.r5506)
;
_audit_update_record
;
2019-07-27 deposited with the CCDC.	2020-08-31 downloaded from the CCDC.
;
_cell_angle_alpha 90
_cell_angle_beta 105.969(4)
_cell_angle_gamma 90
_cell_formula_units_Z 4
_cell_length_a 8.5119(9)
_cell_length_b 33.049(3)
_cell_length_c 8.1129(7)
_cell_measurement_reflns_used 9944
_cell_measurement_temperature 100
_cell_measurement_theta_max 27.479
_cell_measurement_theta_min 2.469
_cell_volume 2194.2(4)
_computing_cell_refinement 'SAINT V8.38A (?, 2016)'
_computing_data_reduction 'SAINT V8.38A (?, 2016)'
_computing_molecular_graphics 'Olex2 (Dolomanov et al., 2009)'
_computing_publication_material 'Olex2 (Dolomanov et al., 2009)'
_computing_structure_refinement 'XL (Sheldrick, 2008)'
_computing_structure_solution 'ShelXT (Sheldrick, 2015)'
_diffrn_ambient_temperature 100
_diffrn_detector 'Bruker PHOTO 100 area detector'
_diffrn_detector_area_resol_mean 7.9
_diffrn_detector_type 'CMOS area detector'
_diffrn_measured_fraction_theta_full 0.998
_diffrn_measured_fraction_theta_max 0.994
_diffrn_measurement_device 'three-circle diffractometer'
_diffrn_measurement_device_type 'Bruker CMOS area detector'
_diffrn_measurement_method '\w and \f scans'
_diffrn_radiation_monochromator 'mirror optics'
_diffrn_radiation_probe x-ray
_diffrn_radiation_type MoK\a
_diffrn_radiation_wavelength 0.71073
_diffrn_reflns_av_R_equivalents 0.0755
_diffrn_reflns_av_unetI/netI 0.0480
_diffrn_reflns_Laue_measured_fraction_full 0.998
_diffrn_reflns_Laue_measured_fraction_max 0.994
_diffrn_reflns_limit_h_max 11
_diffrn_reflns_limit_h_min -10
_diffrn_reflns_limit_k_max 42
_diffrn_reflns_limit_k_min -42
_diffrn_reflns_limit_l_max 8
_diffrn_reflns_limit_l_min -10
_diffrn_reflns_number 28327
_diffrn_reflns_point_group_measured_fraction_full 0.998
_diffrn_reflns_point_group_measured_fraction_max 0.994
_diffrn_reflns_theta_full 25.242
_diffrn_reflns_theta_max 27.498
_diffrn_reflns_theta_min 2.465
_diffrn_source 'microfocus sealed X-ray tube'
_diffrn_source_type 'Incoatec I\ms'
_exptl_absorpt_coefficient_mu 6.314
_exptl_absorpt_correction_T_max 0.0949
_exptl_absorpt_correction_T_min 0.0264
_exptl_absorpt_correction_type multi-scan
_exptl_absorpt_process_details
'SADABS-2016/2 (Bruker,2016/2) was used for absorption correction. wR2(int) was 0.1523 before and 0.0938 after correction. The Ratio of minimum to maximum transmission is 0.2782. The \l/2 correction factor is Not present.'
_exptl_crystal_colour yellow
_exptl_crystal_colour_primary yellow
_exptl_crystal_density_diffrn 1.793
_exptl_crystal_description block
_exptl_crystal_F_000 1160
_exptl_crystal_size_max 0.42
_exptl_crystal_size_mid 0.36
_exptl_crystal_size_min 0.19
_refine_diff_density_max 2.614
_refine_diff_density_min -2.563
_refine_diff_density_rms 0.198
_refine_ls_extinction_coef 0.0028(2)
_refine_ls_extinction_expression Fc^*^=kFc[1+0.001xFc^2^\l^3^/sin(2\q)]^-1/4^
_refine_ls_extinction_method 'SHELXL-2016/6 (Sheldrick 2016)'
_refine_ls_goodness_of_fit_ref 1.189
_refine_ls_hydrogen_treatment constr
_refine_ls_matrix_type full
_refine_ls_number_parameters 259
_refine_ls_number_reflns 5001
_refine_ls_number_restraints 30
_refine_ls_restrained_S_all 1.198
_refine_ls_R_factor_all 0.0508
_refine_ls_R_factor_gt 0.0461
_refine_ls_shift/su_max 0.000
_refine_ls_shift/su_mean 0.000
_refine_ls_structure_factor_coef Fsqd
_refine_ls_weighting_details 'w=1/[\s^2^(Fo^2^)+23.1309P] where P=(Fo^2^+2Fc^2^)/3'
_refine_ls_weighting_scheme calc
_refine_ls_wR_factor_gt 0.0973
_refine_ls_wR_factor_ref 0.0989
_reflns_Friedel_coverage 0.000
_reflns_number_gt 4692
_reflns_number_total 5001
_reflns_threshold_expression 'I > 2\s(I)'
_cod_data_source_file d0sc04180g2.cif
_cod_data_source_block cxy0682_0m
_cod_database_code 1558967
_shelx_shelxl_version_number 2016/6
_shelx_space_group_comment
;
The symmetry employed for this shelxl refinement is uniquely defined
by the following loop, which should always be used as a source of
symmetry information in preference to the above space-group names.
They are only intended as comments.
;
_olex2_refinement_description
;
1. Fixed Uiso
 At 1.2 times of:
  All C(H) groups, All C(H,H) groups
 At 1.5 times of:
  All C(H,H,H) groups
2. Uiso/Uaniso restraints and constraints
Uanis(C4) \\sim Ueq: with sigma of 0.01 and sigma for terminal atoms of 0.02
Uanis(C5) \\sim Ueq, Uanis(C6) \\sim Ueq, Uanis(C7) \\sim Ueq: with sigma of
0.01 and sigma for terminal atoms of 0.02
Uanis(C18) \\sim Ueq: with sigma of 0.01 and sigma for terminal atoms of 0.02
3.a Secondary CH2 refined with riding coordinates:
 C1(H1A,H1B), C8(H8A,H8B)
3.b Aromatic/amide H refined with riding coordinates:
 C12(H12), C11(H11), C10(H10), C4(H4), C14(H14), C6(H6), C7(H7), C13(H13),
 C5(H5)
3.c Idealised Me refined as rotating group:
 C21(H21A,H21B,H21C), C22(H22A,H22B,H22C), C24(H24A,H24B,H24C), C20(H20A,H20B,
 H20C), C23(H23A,H23B,H23C)
;
_olex2_submission_special_instructions 'No special instructions were received'

loop_
_space_group_symop_operation_xyz
'x, y, z'
'-x, y+1/2, -z+1/2'
'-x, -y, -z'
'x, -y-1/2, z-1/2'

loop_
_atom_site_label
_atom_site_type_symbol
_atom_site_fract_x
_atom_site_fract_y
_atom_site_fract_z
_atom_site_U_iso_or_equiv
_atom_site_adp_type
_atom_site_occupancy
_atom_site_site_symmetry_order
_atom_site_calc_flag
_atom_site_refinement_flags_posn
_atom_site_refinement_flags_adp
_atom_site_refinement_flags_occupancy
_atom_site_disorder_assembly
_atom_site_disorder_group
Ir1 Ir 0.31807(3) 0.15217(2) 0.96741(3) 0.01482(11) Uani 1 1 d . . . . .
Cl1 Cl 0.1749(2) 0.16753(5) 0.6756(2) 0.0210(3) Uani 1 1 d . . . . .
S1 S 0.2821(2) 0.08511(5) 0.9360(2) 0.0196(3) Uani 1 1 d . . . . .
O1 O 0.1987(7) 0.06276(16) 1.0445(7) 0.0327(13) Uani 1 1 d . . . . .
C15 C 0.3581(8) 0.15669(19) 1.2421(8) 0.0162(12) Uani 1 1 d . . . . .
C16 C 0.4628(8) 0.1854(2) 1.1926(8) 0.0187(13) Uani 1 1 d . . . . .
C17 C 0.3573(9) 0.2130(2) 1.0715(9) 0.0219(14) Uani 1 1 d . . . . .
C18 C 0.1887(8) 0.20367(19) 1.0676(8) 0.0175(13) Uani 1 1 d . U . . .
C1 C 0.4886(10) 0.0673(2) 0.9766(10) 0.035(2) Uani 1 1 d . . . . .
H1A H 0.539874 0.064807 1.101468 0.042 Uiso 1 1 calc R . . . .
H1B H 0.490778 0.040480 0.922950 0.042 Uiso 1 1 calc R . . . .
C21 C 0.0463(9) 0.2280(2) 0.9687(10) 0.0264(15) Uani 1 1 d . . . . .
H21A H -0.055296 0.214653 0.973005 0.040 Uiso 1 1 calc GR . . . .
H21B H 0.049464 0.230204 0.849194 0.040 Uiso 1 1 calc GR . . . .
H21C H 0.051264 0.255084 1.018932 0.040 Uiso 1 1 calc GR . . . .
C12 C 0.1771(9) -0.0592(2) 0.6333(10) 0.0261(15) Uani 1 1 d . . . . .
H12 H 0.169879 -0.087558 0.613162 0.031 Uiso 1 1 calc R . . . .
C22 C 0.4068(11) 0.2500(2) 0.9898(10) 0.0307(17) Uani 1 1 d . . . . .
H22A H 0.346081 0.250901 0.868177 0.046 Uiso 1 1 calc GR . . . .
H22B H 0.524222 0.248963 1.000589 0.046 Uiso 1 1 calc GR . . . .
H22C H 0.382176 0.274334 1.047335 0.046 Uiso 1 1 calc GR . . . .
C24 C 0.4105(9) 0.1238(2) 1.3735(9) 0.0226(14) Uani 1 1 d . . . . .
H24A H 0.524461 0.116549 1.384042 0.034 Uiso 1 1 calc GR . . . .
H24B H 0.340728 0.100054 1.337926 0.034 Uiso 1 1 calc GR . . . .
H24C H 0.400618 0.133493 1.484462 0.034 Uiso 1 1 calc GR . . . .
C2 C 0.5779(9) 0.0978(3) 0.9004(10) 0.0295(17) Uani 1 1 d . . . . .
C11 C 0.0808(9) -0.0410(2) 0.7241(10) 0.0286(16) Uani 1 1 d . . . . .
H11 H 0.009127 -0.057005 0.768389 0.034 Uiso 1 1 calc R . . . .
C19 C 0.1884(8) 0.1697(2) 1.1703(8) 0.0166(13) Uani 1 1 d . . . . .
C20 C 0.0451(9) 0.1493(2) 1.2032(9) 0.0229(15) Uani 1 1 d . . . . .
H20A H -0.053528 0.156496 1.112738 0.034 Uiso 1 1 calc GR . . . .
H20B H 0.032945 0.158043 1.314511 0.034 Uiso 1 1 calc GR . . . .
H20C H 0.060902 0.119939 1.204167 0.034 Uiso 1 1 calc GR . . . .
C9 C 0.1953(8) 0.0241(2) 0.6908(8) 0.0190(13) Uani 1 1 d . . . . .
C10 C 0.0875(9) 0.0002(2) 0.7511(9) 0.0231(14) Uani 1 1 d . . . . .
H10 H 0.018514 0.012451 0.811142 0.028 Uiso 1 1 calc R . . . .
C4 C 0.6004(9) 0.1647(3) 0.8132(9) 0.0348(19) Uani 1 1 d . U . . .
H4 H 0.562068 0.191788 0.800222 0.042 Uiso 1 1 calc R . . . .
C3 C 0.5191(8) 0.1381(3) 0.8844(9) 0.0268(16) Uani 1 1 d . . . . .
C8 C 0.2006(9) 0.0694(2) 0.7142(8) 0.0199(14) Uani 1 1 d . . . . .
H8A H 0.088616 0.080344 0.669753 0.024 Uiso 1 1 calc R . . . .
H8B H 0.268660 0.081280 0.645246 0.024 Uiso 1 1 calc R . . . .
C14 C 0.2940(9) 0.0054(2) 0.6020(9) 0.0218(14) Uani 1 1 d . . . . .
H14 H 0.369176 0.021030 0.561322 0.026 Uiso 1 1 calc R . . . .
C23 C 0.6435(9) 0.1864(2) 1.2508(10) 0.0280(16) Uani 1 1 d . . . . .
H23A H 0.685663 0.197924 1.160020 0.042 Uiso 1 1 calc GR . . . .
H23B H 0.685667 0.158909 1.276861 0.042 Uiso 1 1 calc GR . . . .
H23C H 0.678739 0.203235 1.353965 0.042 Uiso 1 1 calc GR . . . .
C6 C 0.7928(11) 0.1171(4) 0.7730(12) 0.051(3) Uani 1 1 d . U . . .
H6 H 0.886010 0.110333 0.735849 0.062 Uiso 1 1 calc R . . . .
C7 C 0.7157(11) 0.0874(3) 0.8439(12) 0.047(2) Uani 1 1 d . U . . .
H7 H 0.755232 0.060380 0.854190 0.057 Uiso 1 1 calc R . . . .
C13 C 0.2830(9) -0.0362(2) 0.5724(10) 0.0281(16) Uani 1 1 d . . . . .
H13 H 0.349227 -0.048705 0.509758 0.034 Uiso 1 1 calc R . . . .
C5 C 0.7371(10) 0.1554(3) 0.7566(10) 0.042(2) Uani 1 1 d . U . . .
H5 H 0.789491 0.175687 0.707656 0.050 Uiso 1 1 calc R . . . .

loop_
_atom_site_aniso_label
_atom_site_aniso_U_11
_atom_site_aniso_U_22
_atom_site_aniso_U_33
_atom_site_aniso_U_23
_atom_site_aniso_U_13
_atom_site_aniso_U_12
Ir1 0.01840(15) 0.01203(14) 0.01598(15) -0.00162(9) 0.00799(10) 0.00000(9)
Cl1 0.0301(9) 0.0153(7) 0.0179(7) 0.0010(6) 0.0069(6) 0.0018(6)
S1 0.0281(9) 0.0120(7) 0.0183(8) -0.0018(6) 0.0056(7) 0.0019(6)
O1 0.057(4) 0.018(3) 0.026(3) 0.000(2) 0.016(3) -0.004(2)
C15 0.018(3) 0.015(3) 0.015(3) -0.004(2) 0.005(2) 0.000(2)
C16 0.023(3) 0.018(3) 0.014(3) -0.005(2) 0.003(3) -0.002(3)
C17 0.028(4) 0.017(3) 0.024(3) 0.001(3) 0.012(3) 0.003(3)
C18 0.026(3) 0.013(3) 0.017(3) -0.005(2) 0.010(3) 0.004(2)
C1 0.036(4) 0.029(4) 0.031(4) -0.012(3) -0.005(3) 0.019(4)
C21 0.027(4) 0.021(4) 0.029(4) 0.000(3) 0.005(3) 0.008(3)
C12 0.029(4) 0.012(3) 0.032(4) -0.003(3) -0.001(3) 0.000(3)
C22 0.047(5) 0.019(4) 0.028(4) -0.003(3) 0.014(4) -0.010(3)
C24 0.031(4) 0.017(3) 0.020(3) 0.002(3) 0.008(3) 0.005(3)
C2 0.016(3) 0.043(5) 0.028(4) -0.015(3) 0.003(3) 0.010(3)
C11 0.030(4) 0.022(4) 0.034(4) 0.000(3) 0.007(3) -0.004(3)
C19 0.018(3) 0.017(3) 0.016(3) -0.005(2) 0.007(2) 0.001(2)
C20 0.025(4) 0.027(4) 0.020(3) -0.008(3) 0.012(3) -0.005(3)
C9 0.021(3) 0.013(3) 0.019(3) -0.005(2) -0.001(3) 0.001(3)
C10 0.022(3) 0.021(4) 0.027(4) -0.002(3) 0.008(3) 0.001(3)
C4 0.015(3) 0.067(5) 0.022(3) -0.026(3) 0.003(3) -0.003(3)
C3 0.016(3) 0.045(5) 0.022(3) -0.008(3) 0.008(3) -0.001(3)
C8 0.027(4) 0.013(3) 0.018(3) -0.007(2) 0.004(3) -0.001(3)
C14 0.027(4) 0.017(3) 0.023(3) -0.002(3) 0.010(3) 0.001(3)
C23 0.025(4) 0.032(4) 0.029(4) -0.011(3) 0.010(3) -0.003(3)
C6 0.029(4) 0.092(7) 0.034(4) -0.024(4) 0.010(4) -0.002(4)
C7 0.029(4) 0.067(6) 0.041(4) -0.028(4) 0.002(4) 0.017(4)
C13 0.030(4) 0.022(4) 0.029(4) -0.004(3) 0.004(3) 0.009(3)
C5 0.032(4) 0.077(6) 0.019(3) -0.017(4) 0.011(3) -0.023(4)

loop_
_atom_type_symbol
_atom_type_description
_atom_type_scat_dispersion_real
_atom_type_scat_dispersion_imag
_atom_type_scat_source
C C 0.0033 0.0016 'International Tables Vol C Tables 4.2.6.8 and 6.1.1.4'
H H 0.0000 0.0000 'International Tables Vol C Tables 4.2.6.8 and 6.1.1.4'
Cl Cl 0.1484 0.1585 'International Tables Vol C Tables 4.2.6.8 and 6.1.1.4'
Ir Ir -1.4442 7.9887 'International Tables Vol C Tables 4.2.6.8 and 6.1.1.4'
O O 0.0106 0.0060 'International Tables Vol C Tables 4.2.6.8 and 6.1.1.4'
S S 0.1246 0.1234 'International Tables Vol C Tables 4.2.6.8 and 6.1.1.4'

loop_
_geom_angle_atom_site_label_1
_geom_angle_atom_site_label_2
_geom_angle_atom_site_label_3
_geom_angle
_geom_angle_site_symmetry_1
_geom_angle_site_symmetry_3
_geom_angle_publ_flag
S1 Ir1 Cl1 94.62(6) . . ?
S1 Ir1 C18 135.21(17) . . ?
S1 Ir1 C19 104.66(17) . . ?
C15 Ir1 Cl1 153.42(17) . . ?
C15 Ir1 S1 99.37(18) . . ?
C15 Ir1 C16 38.3(2) . . ?
C15 Ir1 C17 64.7(2) . . ?
C15 Ir1 C18 62.6(2) . . ?
C15 Ir1 C19 38.2(2) . . ?
C16 Ir1 Cl1 137.03(18) . . ?
C16 Ir1 S1 128.03(18) . . ?
C16 Ir1 C18 63.2(2) . . ?
C16 Ir1 C19 63.1(2) . . ?
C17 Ir1 Cl1 99.78(19) . . ?
C17 Ir1 S1 164.00(19) . . ?
C17 Ir1 C16 39.0(3) . . ?
C17 Ir1 C18 38.0(2) . . ?
C17 Ir1 C19 62.6(2) . . ?
C18 Ir1 Cl1 91.70(17) . . ?
C19 Ir1 Cl1 116.14(17) . . ?
C19 Ir1 C18 35.5(2) . . ?
C3 Ir1 Cl1 88.1(2) . . ?
C3 Ir1 S1 80.8(2) . . ?
C3 Ir1 C15 116.3(3) . . ?
C3 Ir1 C16 93.3(3) . . ?
C3 Ir1 C17 106.5(3) . . ?
C3 Ir1 C18 143.8(3) . . ?
C3 Ir1 C19 154.1(3) . . ?
O1 S1 Ir1 120.1(2) . . ?
O1 S1 C1 109.6(4) . . ?
O1 S1 C8 109.5(3) . . ?
C1 S1 Ir1 101.9(3) . . ?
C1 S1 C8 100.1(3) . . ?
C8 S1 Ir1 113.4(2) . . ?
C16 C15 Ir1 72.0(4) . . ?
C16 C15 C24 126.3(6) . . ?
C16 C15 C19 108.4(6) . . ?
C24 C15 Ir1 127.8(4) . . ?
C19 C15 Ir1 75.6(4) . . ?
C19 C15 C24 124.2(6) . . ?
C15 C16 Ir1 69.7(4) . . ?
C15 C16 C17 106.8(6) . . ?
C15 C16 C23 126.8(6) . . ?
C17 C16 Ir1 69.6(4) . . ?
C17 C16 C23 126.4(6) . . ?
C23 C16 Ir1 125.0(5) . . ?
C16 C17 Ir1 71.4(4) . . ?
C16 C17 C18 107.6(6) . . ?
C16 C17 C22 127.7(7) . . ?
C18 C17 Ir1 75.5(4) . . ?
C18 C17 C22 123.7(6) . . ?
C22 C17 Ir1 127.8(5) . . ?
C17 C18 Ir1 66.4(3) . . ?
C17 C18 C21 123.1(6) . . ?
C21 C18 Ir1 127.4(5) . . ?
C19 C18 Ir1 72.2(4) . . ?
C19 C18 C17 108.7(6) . . ?
C19 C18 C21 128.2(6) . . ?
S1 C1 H1A 110.4 . . ?
S1 C1 H1B 110.4 . . ?
H1A C1 H1B 108.6 . . ?
C2 C1 S1 106.7(5) . . ?
C2 C1 H1A 110.4 . . ?
C2 C1 H1B 110.4 . . ?
C18 C21 H21A 109.5 . . ?
C18 C21 H21B 109.5 . . ?
C18 C21 H21C 109.5 . . ?
H21A C21 H21B 109.5 . . ?
H21A C21 H21C 109.5 . . ?
H21B C21 H21C 109.5 . . ?
C11 C12 H12 120.1 . . ?
C13 C12 H12 120.1 . . ?
C13 C12 C11 119.7(7) . . ?
C17 C22 H22A 109.5 . . ?
C17 C22 H22B 109.5 . . ?
C17 C22 H22C 109.5 . . ?
H22A C22 H22B 109.5 . . ?
H22A C22 H22C 109.5 . . ?
H22B C22 H22C 109.5 . . ?
C15 C24 H24A 109.5 . . ?
C15 C24 H24B 109.5 . . ?
C15 C24 H24C 109.5 . . ?
H24A C24 H24B 109.5 . . ?
H24A C24 H24C 109.5 . . ?
H24B C24 H24C 109.5 . . ?
C3 C2 C1 117.7(6) . . ?
C7 C2 C1 122.2(8) . . ?
C7 C2 C3 120.1(8) . . ?
C12 C11 H11 119.6 . . ?
C10 C11 C12 120.7(7) . . ?
C10 C11 H11 119.6 . . ?
C15 C19 Ir1 66.1(3) . . ?
C15 C19 C20 124.5(6) . . ?
C18 C19 Ir1 72.2(3) . . ?
C18 C19 C15 108.0(6) . . ?
C18 C19 C20 127.5(6) . . ?
C20 C19 Ir1 126.7(4) . . ?
C19 C20 H20A 109.5 . . ?
C19 C20 H20B 109.5 . . ?
C19 C20 H20C 109.5 . . ?
H20A C20 H20B 109.5 . . ?
H20A C20 H20C 109.5 . . ?
H20B C20 H20C 109.5 . . ?
C10 C9 C8 121.1(6) . . ?
C14 C9 C10 118.5(6) . . ?
C14 C9 C8 120.3(6) . . ?
C11 C10 C9 120.3(7) . . ?
C11 C10 H10 119.8 . . ?
C9 C10 H10 119.8 . . ?
C3 C4 H4 117.5 . . ?
C3 C4 C5 125.0(9) . . ?
C5 C4 H4 117.5 . . ?
C2 C3 Ir1 119.1(6) . . ?
C4 C3 Ir1 124.6(6) . . ?
C4 C3 C2 116.3(7) . . ?
S1 C8 H8A 108.9 . . ?
S1 C8 H8B 108.9 . . ?
C9 C8 S1 113.5(5) . . ?
C9 C8 H8A 108.9 . . ?
C9 C8 H8B 108.9 . . ?
H8A C8 H8B 107.7 . . ?
C9 C14 H14 119.8 . . ?
C9 C14 C13 120.4(7) . . ?
C13 C14 H14 119.8 . . ?
C16 C23 H23A 109.5 . . ?
C16 C23 H23B 109.5 . . ?
C16 C23 H23C 109.5 . . ?
H23A C23 H23B 109.5 . . ?
H23A C23 H23C 109.5 . . ?
H23B C23 H23C 109.5 . . ?
C7 C6 H6 119.6 . . ?
C5 C6 H6 119.6 . . ?
C5 C6 C7 120.8(9) . . ?
C2 C7 H7 120.3 . . ?
C6 C7 C2 119.4(9) . . ?
C6 C7 H7 120.3 . . ?
C12 C13 C14 120.2(7) . . ?
C12 C13 H13 119.9 . . ?
C14 C13 H13 119.9 . . ?
C4 C5 H5 120.8 . . ?
C6 C5 C4 118.4(9) . . ?
C6 C5 H5 120.8 . . ?

loop_
_geom_bond_atom_site_label_1
_geom_bond_atom_site_label_2
_geom_bond_distance
_geom_bond_site_symmetry_2
_geom_bond_publ_flag
Ir1 Cl1 2.4000(16) . ?
Ir1 S1 2.2424(16) . ?
Ir1 C15 2.165(6) . ?
Ir1 C16 2.196(6) . ?
Ir1 C17 2.171(7) . ?
Ir1 C18 2.294(6) . ?
Ir1 C19 2.294(6) . ?
Ir1 C3 2.057(7) . ?
S1 O1 1.473(5) . ?
S1 C1 1.796(8) . ?
S1 C8 1.817(7) . ?
C15 C16 1.432(9) . ?
C15 C24 1.501(9) . ?
C15 C19 1.465(9) . ?
C16 C17 1.457(10) . ?
C16 C23 1.480(10) . ?
C17 C18 1.459(10) . ?
C17 C22 1.506(10) . ?
C18 C21 1.491(9) . ?
C18 C19 1.399(9) . ?
C1 H1A 0.9900 . ?
C1 H1B 0.9900 . ?
C1 C2 1.494(12) . ?
C21 H21A 0.9800 . ?
C21 H21B 0.9800 . ?
C21 H21C 0.9800 . ?
C12 H12 0.9500 . ?
C12 C11 1.383(11) . ?
C12 C13 1.371(11) . ?
C22 H22A 0.9800 . ?
C22 H22B 0.9800 . ?
C22 H22C 0.9800 . ?
C24 H24A 0.9800 . ?
C24 H24B 0.9800 . ?
C24 H24C 0.9800 . ?
C2 C3 1.419(11) . ?
C2 C7 1.414(11) . ?
C11 H11 0.9500 . ?
C11 C10 1.377(10) . ?
C19 C20 1.481(9) . ?
C20 H20A 0.9800 . ?
C20 H20B 0.9800 . ?
C20 H20C 0.9800 . ?
C9 C10 1.397(10) . ?
C9 C8 1.509(9) . ?
C9 C14 1.393(9) . ?
C10 H10 0.9500 . ?
C4 H4 0.9500 . ?
C4 C3 1.342(12) . ?
C4 C5 1.397(11) . ?
C8 H8A 0.9900 . ?
C8 H8B 0.9900 . ?
C14 H14 0.9500 . ?
C14 C13 1.395(10) . ?
C23 H23A 0.9800 . ?
C23 H23B 0.9800 . ?
C23 H23C 0.9800 . ?
C6 H6 0.9500 . ?
C6 C7 1.391(15) . ?
C6 C5 1.344(15) . ?
C7 H7 0.9500 . ?
C13 H13 0.9500 . ?
C5 H5 0.9500 . ?

loop_
_geom_torsion_atom_site_label_1
_geom_torsion_atom_site_label_2
_geom_torsion_atom_site_label_3
_geom_torsion_atom_site_label_4
_geom_torsion
_geom_torsion_site_symmetry_1
_geom_torsion_site_symmetry_2
_geom_torsion_site_symmetry_3
_geom_torsion_site_symmetry_4
_geom_torsion_publ_flag
Ir1 S1 C1 C2 -37.1(5) . . . . ?
Ir1 S1 C8 C9 173.1(4) . . . . ?
Ir1 C15 C16 C17 60.0(4) . . . . ?
Ir1 C15 C16 C23 -119.1(7) . . . . ?
Ir1 C15 C19 C18 -60.4(4) . . . . ?
Ir1 C15 C19 C20 119.3(6) . . . . ?
Ir1 C16 C17 C18 67.5(5) . . . . ?
Ir1 C16 C17 C22 -123.8(7) . . . . ?
Ir1 C17 C18 C21 -120.5(6) . . . . ?
Ir1 C17 C18 C19 60.1(4) . . . . ?
Ir1 C18 C19 C15 56.6(4) . . . . ?
Ir1 C18 C19 C20 -123.1(6) . . . . ?
S1 C1 C2 C3 26.1(8) . . . . ?
S1 C1 C2 C7 -153.3(6) . . . . ?
O1 S1 C1 C2 -165.3(5) . . . . ?
O1 S1 C8 C9 -49.8(6) . . . . ?
C15 C16 C17 Ir1 -60.1(4) . . . . ?
C15 C16 C17 C18 7.4(7) . . . . ?
C15 C16 C17 C22 176.1(7) . . . . ?
C16 C15 C19 Ir1 65.1(4) . . . . ?
C16 C15 C19 C18 4.7(7) . . . . ?
C16 C15 C19 C20 -175.7(6) . . . . ?
C16 C17 C18 Ir1 -64.7(4) . . . . ?
C16 C17 C18 C21 174.8(6) . . . . ?
C16 C17 C18 C19 -4.6(7) . . . . ?
C17 C18 C19 Ir1 -56.6(4) . . . . ?
C17 C18 C19 C15 0.0(7) . . . . ?
C17 C18 C19 C20 -179.6(6) . . . . ?
C1 S1 C8 C9 65.2(6) . . . . ?
C1 C2 C3 Ir1 0.4(9) . . . . ?
C1 C2 C3 C4 -179.0(7) . . . . ?
C1 C2 C7 C6 179.6(8) . . . . ?
C21 C18 C19 Ir1 124.0(7) . . . . ?
C21 C18 C19 C15 -179.4(6) . . . . ?
C21 C18 C19 C20 1.0(11) . . . . ?
C12 C11 C10 C9 -1.7(11) . . . . ?
C22 C17 C18 Ir1 126.0(7) . . . . ?
C22 C17 C18 C21 5.6(10) . . . . ?
C22 C17 C18 C19 -173.9(6) . . . . ?
C24 C15 C16 Ir1 124.2(6) . . . . ?
C24 C15 C16 C17 -175.8(6) . . . . ?
C24 C15 C16 C23 5.0(11) . . . . ?
C24 C15 C19 Ir1 -126.3(6) . . . . ?
C24 C15 C19 C18 173.4(6) . . . . ?
C24 C15 C19 C20 -7.0(10) . . . . ?
C11 C12 C13 C14 0.1(11) . . . . ?
C19 C15 C16 Ir1 -67.5(4) . . . . ?
C19 C15 C16 C17 -7.4(7) . . . . ?
C19 C15 C16 C23 173.4(6) . . . . ?
C9 C14 C13 C12 -1.2(11) . . . . ?
C10 C9 C8 S1 68.9(8) . . . . ?
C10 C9 C14 C13 0.9(10) . . . . ?
C3 C2 C7 C6 0.2(12) . . . . ?
C3 C4 C5 C6 0.3(12) . . . . ?
C8 S1 C1 C2 79.7(5) . . . . ?
C8 C9 C10 C11 178.0(7) . . . . ?
C8 C9 C14 C13 -176.6(6) . . . . ?
C14 C9 C10 C11 0.5(10) . . . . ?
C14 C9 C8 S1 -113.7(6) . . . . ?
C23 C16 C17 Ir1 119.1(7) . . . . ?
C23 C16 C17 C18 -173.4(6) . . . . ?
C23 C16 C17 C22 -4.8(11) . . . . ?
C7 C2 C3 Ir1 179.9(6) . . . . ?
C7 C2 C3 C4 0.4(11) . . . . ?
C7 C6 C5 C4 0.3(13) . . . . ?
C13 C12 C11 C10 1.4(11) . . . . ?
C5 C4 C3 Ir1 179.9(6) . . . . ?
C5 C4 C3 C2 -0.7(11) . . . . ?
C5 C6 C7 C2 -0.5(13) . . . . ?
